data_4323811
loop_
_publ_author_name
'Sunghan Park'
'Alan J. Lough'
'Robert H. Morris'

_publ_section_title
;
 Iridium(III) Complex Containing a Unique Bifurcated Hydrogen Bond
 Interaction Involving Ir-H...H(N)...F-B atoms. Crystal and Molecular
 Structure of [IrH(\h1-SC5H4NH)(\h2-SC5H4N)(PPh3)2](BF4).0.5C6H6
;
_journal_name_full 'Inorganic Chemistry'
_journal_page_first 3001
_journal_page_last 3006
_journal_paper_doi 10.1021/ic950438d
_journal_volume 35
_journal_year 1996
_chemical_formula_sum 'C49 H43 B F4 Ir N2 P2 S2'
_chemical_formula_weight 1064.92
_chemical_name_systematic
; 
 ? 
;
_space_group_IT_number 14
_symmetry_cell_setting monoclinic
_symmetry_space_group_name_Hall '-P 2ybc'
_symmetry_space_group_name_H-M 'P 1 21/c 1'
_atom_sites_solution_hydrogens geom
_atom_sites_solution_primary direct
_atom_sites_solution_secondary difmap
_audit_creation_method SHELXL
_cell_angle_alpha 90.00
_cell_angle_beta 108.080(10)
_cell_angle_gamma 90.00
_cell_formula_units_Z 4
_cell_length_a 17.723(3)
_cell_length_b 10.4080(10)
_cell_length_c 26.073(4)
_cell_measurement_temperature 173(2)
_cell_volume 4572.0(12)
_computing_structure_refinement 'SHELXL-93 (Sheldrick, 1993)'
_computing_structure_solution 'SHELXS-86 (Sheldrick, 1990)'
_diffrn_ambient_temperature 173(2)
_diffrn_radiation_monochromator graphite
_diffrn_radiation_source 'fine-focus sealed tube'
_diffrn_radiation_type MoKa
_diffrn_radiation_wavelength 0.71073
_diffrn_reflns_av_R_equivalents 0.0453
_diffrn_reflns_av_sigmaI/netI 0.1268
_diffrn_reflns_limit_h_max 22
_diffrn_reflns_limit_h_min -18
_diffrn_reflns_limit_k_max 13
_diffrn_reflns_limit_k_min -10
_diffrn_reflns_limit_l_max 31
_diffrn_reflns_limit_l_min -33
_diffrn_reflns_number 10290
_diffrn_reflns_theta_max 27.00
_diffrn_reflns_theta_min 2.56
_exptl_absorpt_coefficient_mu 3.134
_exptl_crystal_density_diffrn 1.547
_exptl_crystal_F_000 2124
_refine_diff_density_max 1.472
_refine_diff_density_min -.952
_refine_diff_density_rms .165
_refine_ls_extinction_method none
_refine_ls_goodness_of_fit_all 0.878
_refine_ls_goodness_of_fit_obs 1.043
_refine_ls_matrix_type full
_refine_ls_number_parameters 556
_refine_ls_number_reflns 9964
_refine_ls_number_restraints 0
_refine_ls_restrained_S_all 0.878
_refine_ls_restrained_S_obs 1.043
_refine_ls_R_factor_all 0.0901
_refine_ls_R_factor_obs 0.0468
_refine_ls_shift/esd_max -0.002
_refine_ls_shift/esd_mean 0.000
_refine_ls_structure_factor_coef Fsqd
_refine_ls_weighting_details 'w=1/[s^2^(Fo^2^)+( 0.0503P)^2^+0.0000P] where P=(Fo^2^+2Fc^2^)/3'
_refine_ls_weighting_scheme calc
_refine_ls_wR_factor_all 0.1156
_refine_ls_wR_factor_obs 0.1062
_reflns_number_observed 6153
_reflns_number_total 9964
_reflns_observed_criterion >2sigma(I)
_cod_data_source_file ic950438d.cif
_cod_data_source_block s9567
_cod_depositor_comments
;
The following automatic conversions were performed:

'_refine_ls_weighting_scheme' value 'calc w=1/[s^2^(Fo^2^)+(
0.0503P)^2^+0.0000P] where P=(Fo^2^+2Fc^2^)/3' was changed to 'calc'.
New tag '_refine_ls_weighting_details' was created. The value of the
new tag was set to 'w=1/[s^2^(Fo^2^)+( 0.0503P)^2^+0.0000P] where
P=(Fo^2^+2Fc^2^)/3'.

Automatic conversion script
Id: cif_fix_values 3143 2015-03-26 13:38:13Z robertas 
;
_cod_original_cell_volume 4572.0(11)
_cod_original_formula_sum 'C49 H2 H41 B F4 Ir N2 P2 S2'
_cod_database_code 4323811

loop_
_symmetry_equiv_pos_as_xyz
'x, y, z'
'-x, y+1/2, -z+1/2'
'-x, -y, -z'
'x, -y-1/2, z-1/2'

loop_
_atom_site_aniso_label
_atom_site_aniso_U_11
_atom_site_aniso_U_22
_atom_site_aniso_U_33
_atom_site_aniso_U_23
_atom_site_aniso_U_13
_atom_site_aniso_U_12
Ir 0.01685(13) 0.01590(12) 0.01662(13) -0.00084(15) 0.00505(9) -0.0020(2)
S1 0.0244(10) 0.0195(10) 0.0255(10) -0.0001(8) 0.0047(8) -0.0033(8)
S2 0.0205(10) 0.0223(10) 0.0270(10) -0.0010(8) 0.0110(8) -0.0027(8)
P1 0.0169(10) 0.0187(10) 0.0170(9) 0.0002(8) 0.0059(8) -0.0003(8)
P2 0.0197(10) 0.0159(9) 0.0161(9) 0.0020(8) 0.0069(8) 0.0004(8)
N1 0.015(3) 0.024(3) 0.019(3) -0.002(3) 0.005(3) 0.000(3)
N2 0.023(4) 0.029(4) 0.032(4) 0.002(3) 0.013(3) 0.005(3)
C1 0.026(4) 0.028(5) 0.022(4) -0.003(3) 0.009(3) 0.000(4)
C2 0.031(5) 0.036(5) 0.021(4) 0.006(3) 0.010(3) -0.002(4)
C3 0.023(4) 0.045(6) 0.027(4) -0.013(4) -0.002(4) -0.012(4)
C4 0.030(5) 0.037(5) 0.028(4) -0.007(4) 0.007(4) -0.017(4)
C5 0.017(4) 0.033(5) 0.022(4) 0.000(3) 0.006(3) 0.000(3)
C6 0.029(5) 0.027(5) 0.032(4) 0.004(4) 0.008(4) 0.004(4)
C7 0.034(5) 0.023(5) 0.040(5) -0.003(4) 0.010(4) 0.004(4)
C8 0.026(5) 0.041(5) 0.039(5) -0.008(4) 0.016(4) 0.002(4)
C9 0.033(5) 0.040(5) 0.030(5) 0.001(4) 0.018(4) 0.007(4)
C10 0.021(4) 0.024(4) 0.024(4) -0.005(4) 0.006(3) -0.004(4)
C11 0.021(4) 0.022(4) 0.017(3) 0.002(3) 0.007(3) 0.000(3)
C12 0.035(5) 0.026(4) 0.023(4) -0.002(3) 0.014(4) -0.007(4)
C13 0.051(6) 0.031(5) 0.040(5) 0.000(4) 0.025(5) -0.008(5)
C14 0.059(6) 0.034(5) 0.023(4) 0.008(4) 0.023(4) 0.009(5)
C15 0.039(5) 0.032(4) 0.014(4) -0.003(3) 0.008(3) 0.012(4)
C16 0.020(4) 0.028(4) 0.021(4) -0.001(4) 0.009(3) 0.004(4)
C21 0.015(4) 0.027(4) 0.015(4) -0.001(3) 0.002(3) -0.001(3)
C22 0.038(5) 0.021(4) 0.018(4) 0.004(3) 0.006(4) 0.002(4)
C23 0.031(5) 0.035(5) 0.020(4) 0.004(3) 0.006(4) 0.007(4)
C24 0.014(4) 0.049(5) 0.021(4) 0.001(4) 0.002(3) -0.003(4)
C25 0.026(4) 0.039(6) 0.025(4) -0.005(4) 0.008(3) -0.009(4)
C26 0.024(4) 0.023(5) 0.024(4) -0.002(3) 0.005(3) -0.003(3)
C31 0.017(4) 0.016(4) 0.021(4) -0.006(3) 0.000(3) 0.000(3)
C32 0.018(4) 0.028(5) 0.028(4) -0.010(4) 0.001(3) -0.002(3)
C33 0.036(5) 0.022(4) 0.049(6) -0.001(4) -0.002(4) -0.004(4)
C34 0.047(6) 0.023(5) 0.037(5) -0.010(4) -0.004(4) 0.014(4)
C35 0.018(4) 0.057(6) 0.028(5) -0.012(4) 0.000(4) 0.010(4)
C36 0.034(5) 0.034(5) 0.016(4) -0.001(3) 0.001(3) 0.007(4)
C41 0.014(4) 0.021(4) 0.017(3) -0.003(3) 0.006(3) -0.005(3)
C42 0.025(4) 0.033(5) 0.017(4) 0.002(3) 0.006(3) -0.002(4)
C43 0.046(6) 0.025(4) 0.025(5) -0.006(3) 0.012(4) -0.001(4)
C44 0.063(7) 0.046(6) 0.015(4) -0.009(4) 0.009(4) -0.013(5)
C45 0.061(7) 0.043(6) 0.023(4) 0.006(4) 0.011(4) -0.025(5)
C46 0.041(5) 0.035(5) 0.026(4) -0.006(4) 0.011(4) -0.017(4)
C51 0.020(4) 0.018(4) 0.012(3) -0.004(3) 0.006(3) -0.002(3)
C52 0.018(4) 0.022(4) 0.021(4) -0.003(3) 0.007(3) -0.002(3)
C53 0.035(5) 0.022(4) 0.027(4) 0.000(4) 0.014(4) -0.002(4)
C54 0.031(5) 0.029(5) 0.025(4) -0.006(3) 0.015(4) -0.014(4)
C55 0.024(4) 0.036(5) 0.033(5) -0.012(4) 0.018(4) -0.008(4)
C56 0.029(4) 0.017(4) 0.020(4) -0.003(3) 0.008(3) 0.001(3)
C61 0.012(4) 0.016(4) 0.022(4) 0.000(3) 0.003(3) -0.003(3)
C62 0.027(4) 0.020(4) 0.019(4) -0.005(3) 0.010(3) 0.002(3)
C63 0.037(5) 0.023(4) 0.023(4) 0.007(3) 0.006(4) 0.000(4)
C64 0.025(4) 0.020(4) 0.033(5) -0.003(4) -0.006(4) 0.005(4)
C65 0.029(5) 0.027(4) 0.029(4) -0.006(4) 0.010(4) 0.006(4)
C66 0.026(4) 0.032(5) 0.019(4) 0.003(3) 0.002(3) 0.001(4)
B1 0.072(10) 0.045(8) 0.065(9) 0.017(7) 0.028(8) -0.005(7)
F1 0.034(3) 0.165(8) 0.062(4) 0.032(5) 0.021(3) -0.014(4)
F2 0.132(8) 0.159(9) 0.101(6) -0.011(6) 0.056(6) -0.046(7)
F3 0.066(5) 0.077(5) 0.154(7) 0.074(5) 0.030(5) 0.017(4)
F4 0.071(4) 0.087(5) 0.063(4) 0.050(4) 0.046(3) 0.039(4)

loop_
_atom_site_label
_atom_site_type_symbol
_atom_site_fract_x
_atom_site_fract_y
_atom_site_fract_z
_atom_site_U_iso_or_equiv
_atom_site_thermal_displace_type
_atom_site_occupancy
_atom_site_calc_flag
_atom_site_refinement_flags
_atom_site_disorder_group
Ir Ir 0.24043(2) 0.14678(3) 0.078789(11) 0.01649(8) Uani 1 d . .
H1IR H 0.2367(65) 0.2676(108) 0.0333(42) 0.095(39) Uiso 1 d . .
S1 S 0.18077(12) -0.0760(2) 0.07350(8) 0.0238(4) Uani 1 d . .
S2 S 0.12525(11) 0.2066(2) 0.10267(8) 0.0224(4) Uani 1 d . .
P1 P 0.31169(11) 0.2108(2) 0.16480(7) 0.0174(4) Uani 1 d . .
P2 P 0.34342(11) 0.0803(2) 0.04966(7) 0.0169(4) Uani 1 d . .
N1 N 0.1606(3) 0.1035(6) 0.0036(2) 0.0195(14) Uani 1 d . .
N2 N 0.1249(4) 0.4385(7) 0.0551(3) 0.027(2) Uani 1 d . .
H2A H 0.1682(45) 0.4188(74) 0.0429(29) 0.022(20) Uiso 1 d . .
C1 C 0.1325(4) 0.1658(8) -0.0425(3) 0.025(2) Uani 1 d . .
H1A H 0.1531(4) 0.2464(8) -0.0459(3) 0.029(4) Uiso 1 calc R .
C2 C 0.0741(5) 0.1161(8) -0.0858(3) 0.029(2) Uani 1 d . .
H2B H 0.0559(5) 0.1610(8) -0.1181(3) 0.029(4) Uiso 1 calc R .
C3 C 0.0430(5) -0.0038(9) -0.0796(3) 0.034(2) Uani 1 d . .
H3A H 0.0029(5) -0.0387(9) -0.1082(3) 0.029(4) Uiso 1 calc R .
C4 C 0.0707(5) -0.0725(9) -0.0316(3) 0.032(2) Uani 1 d . .
H4A H 0.0500(5) -0.1523(9) -0.0271(3) 0.029(4) Uiso 1 calc R .
C5 C 0.1320(4) -0.0139(8) 0.0098(3) 0.024(2) Uani 1 d . .
C6 C 0.1016(5) 0.5607(8) 0.0418(3) 0.030(2) Uani 1 d . .
H6A H 0.1264(5) 0.6096(8) 0.0219(3) 0.029(4) Uiso 1 calc R .
C7 C 0.0426(5) 0.6119(8) 0.0574(3) 0.032(2) Uani 1 d . .
H7A H 0.0279(5) 0.6971(8) 0.0495(3) 0.029(4) Uiso 1 calc R .
C8 C 0.0043(5) 0.5375(9) 0.0849(3) 0.034(2) Uani 1 d . .
H8A H -0.0378(5) 0.5710(9) 0.0948(3) 0.029(4) Uiso 1 calc R .
C9 C 0.0288(5) 0.4124(9) 0.0978(3) 0.032(2) Uani 1 d . .
H9A H 0.0020(5) 0.3613(9) 0.1157(3) 0.029(4) Uiso 1 calc R .
C10 C 0.0924(4) 0.3616(8) 0.0845(3) 0.023(2) Uani 1 d . .
C11 C 0.2942(4) 0.1208(7) 0.2203(3) 0.020(2) Uani 1 d . .
C12 C 0.2408(5) 0.0212(8) 0.2110(3) 0.027(2) Uani 1 d . .
H12A H 0.2142(5) -0.0023(8) 0.1756(3) 0.029(4) Uiso 1 calc R .
C13 C 0.2250(6) -0.0459(9) 0.2528(3) 0.038(2) Uani 1 d . .
H13A H 0.1890(6) -0.1136(9) 0.2459(3) 0.029(4) Uiso 1 calc R .
C14 C 0.2656(6) -0.0074(8) 0.3060(3) 0.036(2) Uani 1 d . .
H14A H 0.2560(6) -0.0496(8) 0.3348(3) 0.029(4) Uiso 1 calc R .
C15 C 0.3186(5) 0.0906(8) 0.3157(3) 0.028(2) Uani 1 d . .
H15A H 0.3452(5) 0.1138(8) 0.3512(3) 0.029(4) Uiso 1 calc R .
C16 C 0.3341(4) 0.1573(8) 0.2740(3) 0.023(2) Uani 1 d . .
H16A H 0.3701(4) 0.2249(8) 0.2813(3) 0.029(4) Uiso 1 calc R .
C21 C 0.4203(4) 0.2167(7) 0.1876(3) 0.020(2) Uani 1 d . .
C22 C 0.4622(5) 0.1038(7) 0.2064(3) 0.026(2) Uani 1 d . .
H22A H 0.4349(5) 0.0292(7) 0.2092(3) 0.029(4) Uiso 1 calc R .
C23 C 0.5458(5) 0.1021(8) 0.2213(3) 0.029(2) Uani 1 d . .
H23A H 0.5728(5) 0.0256(8) 0.2328(3) 0.029(4) Uiso 1 calc R .
C24 C 0.5878(5) 0.2110(9) 0.2191(3) 0.029(2) Uani 1 d . .
H24A H 0.6429(5) 0.2090(9) 0.2286(3) 0.029(4) Uiso 1 calc R .
C25 C 0.5467(5) 0.3240(8) 0.2024(3) 0.030(2) Uani 1 d . .
H25A H 0.5750(5) 0.3990(8) 0.2019(3) 0.029(4) Uiso 1 calc R .
C26 C 0.4634(4) 0.3287(7) 0.1861(3) 0.024(2) Uani 1 d . .
H26A H 0.4370(4) 0.4057(7) 0.1745(3) 0.029(4) Uiso 1 calc R .
C31 C 0.2811(4) 0.3761(7) 0.1742(3) 0.019(2) Uani 1 d . .
C32 C 0.2937(5) 0.4733(8) 0.1417(3) 0.026(2) Uani 1 d . .
H32A H 0.3229(5) 0.4564(8) 0.1184(3) 0.029(4) Uiso 1 calc R .
C33 C 0.2632(5) 0.5960(8) 0.1432(4) 0.039(2) Uani 1 d . .
H33A H 0.2735(5) 0.6606(8) 0.1216(4) 0.029(4) Uiso 1 calc R .
C34 C 0.2187(5) 0.6222(8) 0.1759(3) 0.040(2) Uani 1 d . .
H34A H 0.1965(5) 0.7032(8) 0.1759(3) 0.029(4) Uiso 1 calc R .
C35 C 0.2068(5) 0.5253(9) 0.2098(3) 0.036(2) Uani 1 d . .
H35A H 0.1779(5) 0.5427(9) 0.2332(3) 0.029(4) Uiso 1 calc R .
C36 C 0.2373(5) 0.4052(8) 0.2086(3) 0.029(2) Uani 1 d . .
H36A H 0.2286(5) 0.3417(8) 0.2312(3) 0.029(4) Uiso 1 calc R .
C41 C 0.3114(4) 0.0435(7) -0.0224(3) 0.0172(15) Uani 1 d . .
C42 C 0.2758(4) -0.0754(8) -0.0389(3) 0.025(2) Uani 1 d . .
H42A H 0.2700(4) -0.1332(8) -0.0132(3) 0.029(4) Uiso 1 calc R .
C43 C 0.2492(5) -0.1089(8) -0.0927(3) 0.032(2) Uani 1 d . .
H43A H 0.2251(5) -0.1881(8) -0.1031(3) 0.029(4) Uiso 1 calc R .
C44 C 0.2585(6) -0.0244(9) -0.1310(3) 0.042(2) Uani 1 d . .
H44A H 0.2420(6) -0.0481(9) -0.1671(3) 0.029(4) Uiso 1 calc R .
C45 C 0.2921(6) 0.0948(9) -0.1162(3) 0.043(2) Uani 1 d . .
H45A H 0.2964(6) 0.1525(9) -0.1424(3) 0.029(4) Uiso 1 calc R .
C46 C 0.3196(5) 0.1284(8) -0.0616(3) 0.034(2) Uani 1 d . .
H46A H 0.3435(5) 0.2079(8) -0.0514(3) 0.029(4) Uiso 1 calc R .
C51 C 0.4217(4) 0.2003(7) 0.0566(3) 0.0164(15) Uani 1 d . .
C52 C 0.3986(4) 0.3267(7) 0.0413(3) 0.020(2) Uani 1 d . .
H52A H 0.3450(4) 0.3473(7) 0.0287(3) 0.029(4) Uiso 1 calc R .
C53 C 0.4540(5) 0.4204(8) 0.0445(3) 0.027(2) Uani 1 d . .
H53A H 0.4378(5) 0.5038(8) 0.0337(3) 0.029(4) Uiso 1 calc R .
C54 C 0.5353(5) 0.3909(8) 0.0640(3) 0.027(2) Uani 1 d . .
H54A H 0.5728(5) 0.4550(8) 0.0665(3) 0.029(4) Uiso 1 calc R .
C55 C 0.5594(5) 0.2676(8) 0.0795(3) 0.029(2) Uani 1 d . .
H55A H 0.6132(5) 0.2476(8) 0.0920(3) 0.029(4) Uiso 1 calc R .
C56 C 0.5027(4) 0.1729(7) 0.0762(3) 0.022(2) Uani 1 d . .
H56A H 0.5191(4) 0.0898(7) 0.0873(3) 0.029(4) Uiso 1 calc R .
C61 C 0.3959(4) -0.0678(7) 0.0771(3) 0.0173(15) Uani 1 d . .
C62 C 0.3864(4) -0.1248(7) 0.1232(3) 0.022(2) Uani 1 d . .
H62A H 0.3513(4) -0.0894(7) 0.1394(3) 0.029(4) Uiso 1 calc R .
C63 C 0.4291(5) -0.2340(8) 0.1447(3) 0.029(2) Uani 1 d . .
H63A H 0.4246(5) -0.2696(8) 0.1763(3) 0.029(4) Uiso 1 calc R .
C64 C 0.4776(5) -0.2893(8) 0.1195(3) 0.030(2) Uani 1 d . .
H64A H 0.5048(5) -0.3642(8) 0.1335(3) 0.029(4) Uiso 1 calc R .
C65 C 0.4869(5) -0.2355(8) 0.0732(3) 0.028(2) Uani 1 d . .
H65A H 0.5207(5) -0.2736(8) 0.0565(3) 0.029(4) Uiso 1 calc R .
C66 C 0.4461(5) -0.1253(8) 0.0521(3) 0.027(2) Uani 1 d . .
H66A H 0.4521(5) -0.0892(8) 0.0210(3) 0.029(4) Uiso 1 calc R .
B1 B 0.2210(9) 0.5303(13) -0.0532(6) 0.059(4) Uani 1 d . .
F1 F 0.2891(3) 0.5504(8) -0.0630(2) 0.086(3) Uani 1 d . .
F2 F 0.1797(6) 0.4386(10) -0.0963(3) 0.126(3) Uani 1 d . .
F3 F 0.1686(4) 0.6290(7) -0.0643(3) 0.100(3) Uani 1 d . .
F4 F 0.2212(4) 0.4626(6) -0.0105(2) 0.068(2) Uani 1 d . .
C1S C 0.0659(12) 0.1218(22) -0.2236(9) 0.050(11) Uiso 0.25 d PG 1
C2S C -0.0045(14) 0.0778(18) -0.2599(9) 0.026(7) Uiso 0.25 d PG 1
C3S C -0.0568(11) 0.1641(22) -0.2936(8) 0.049(10) Uiso 0.25 d PG 1
C4S C -0.0386(11) 0.2943(21) -0.2911(8) 0.004(5) Uiso 0.25 d PG 1
C5S C 0.0319(13) 0.3382(18) -0.2547(9) 0.085(16) Uiso 0.25 d PG 1
C6S C 0.0842(11) 0.2520(24) -0.2210(9) 0.026(7) Uiso 0.25 d PG 1
C7S C 0.0040(15) 0.1503(19) -0.2683(10) 0.089(17) Uiso 0.25 d PG 2
C8S C -0.0525(11) 0.2379(22) -0.2972(7) 0.009(5) Uiso 0.25 d PG 2
C9S C -0.0441(11) 0.3677(20) -0.2841(8) 0.025(7) Uiso 0.25 d PG 2
C10S C 0.0207(13) 0.4099(19) -0.2421(9) 0.040(9) Uiso 0.25 d PG 2
C11S C 0.0772(11) 0.3224(25) -0.2132(8) 0.038(9) Uiso 0.25 d PG 2
C12S C 0.0688(13) 0.1926(23) -0.2263(9) 0.033(8) Uiso 0.25 d PG 2

loop_
_atom_type_symbol
_atom_type_description
_atom_type_scat_dispersion_real
_atom_type_scat_dispersion_imag
_atom_type_scat_source
C C .0033 .0016 'International Tables Vol C Tables 4.2.6.8 and 6.1.1.4'
H H .0000 .0000 'International Tables Vol C Tables 4.2.6.8 and 6.1.1.4'
N N .0061 .0033 'International Tables Vol C Tables 4.2.6.8 and 6.1.1.4'
S S .1246 .1234 'International Tables Vol C Tables 4.2.6.8 and 6.1.1.4'
P P .1023 .0942 'International Tables Vol C Tables 4.2.6.8 and 6.1.1.4'
F F .0171 .0103 'International Tables Vol C Tables 4.2.6.8 and 6.1.1.4'
B B .0013 .0007 'International Tables Vol C Tables 4.2.6.8 and 6.1.1.4'
Ir Ir -1.4442 7.9887 'International Tables Vol C Tables 4.2.6.8 and 6.1.1.4'
H H .0000 .0000 'International Tables Vol C Tables 4.2.6.8 and 6.1.1.4'

loop_
_geom_angle_atom_site_label_1
_geom_angle_atom_site_label_2
_geom_angle_atom_site_label_3
_geom_angle
_geom_angle_site_symmetry_1
_geom_angle_site_symmetry_3
_geom_angle_publ_flag
H1IR Ir N1 68.8(36) . . ?
H1IR Ir P2 81.7(36) . . ?
N1 Ir P2 90.1(2) . . ?
H1IR Ir P1 110.7(36) . . ?
N1 Ir P1 170.7(2) . . ?
P2 Ir P1 99.07(7) . . ?
H1IR Ir S2 97.8(36) . . ?
N1 Ir S2 85.2(2) . . ?
P2 Ir S2 175.03(7) . . ?
P1 Ir S2 85.74(7) . . ?
H1IR Ir S1 135.0(36) . . ?
N1 Ir S1 66.4(2) . . ?
P2 Ir S1 93.87(7) . . ?
P1 Ir S1 114.26(6) . . ?
S2 Ir S1 82.95(7) . . ?
H1IR Ir H2A 37.4(38) . . ?
N1 Ir H2A 79.5(13) . . ?
P2 Ir H2A 117.9(14) . . ?
P1 Ir H2A 94.6(13) . . ?
S2 Ir H2A 62.6(14) . . ?
S1 Ir H2A 133.4(14) . . ?
Ir H1IR H2A 112.1(58) . . ?
Ir H1IR N1 63.6(36) . . ?
H2A H1IR N1 108.8(53) . . ?
Ir H1IR F4 164.1(62) . . ?
H2A H1IR F4 53.1(34) . . ?
N1 H1IR F4 123.5(49) . . ?
Ir H1IR C1 95.6(47) . . ?
H2A H1IR C1 95.9(46) . . ?
N1 H1IR C1 32.1(15) . . ?
F4 H1IR C1 92.1(37) . . ?
Ir H1IR P2 58.6(32) . . ?
H2A H1IR P2 164.4(55) . . ?
N1 H1IR P2 79.2(35) . . ?
F4 H1IR P2 134.0(46) . . ?
C1 H1IR P2 97.5(37) . . ?
Ir H1IR N2 101.5(45) . . ?
H2A H1IR N2 11.8(24) . . ?
N1 H1IR N2 99.7(39) . . ?
F4 H1IR N2 64.3(27) . . ?
C1 H1IR N2 91.9(34) . . ?
P2 H1IR N2 158.6(43) . . ?
Ir H1IR C52 106.5(47) . . ?
H2A H1IR C52 116.2(51) . . ?
N1 H1IR C52 133.7(47) . . ?
F4 H1IR C52 79.0(32) . . ?
C1 H1IR C52 128.8(41) . . ?
P2 H1IR C52 60.1(23) . . ?
N2 H1IR C52 126.3(40) . . ?
C5 S1 Ir 77.7(3) . . ?
C10 S2 Ir 114.4(3) . . ?
C10 S2 H2A 43.5(15) . . ?
Ir S2 H2A 71.0(15) . . ?
C10 S2 H1IR 82.6(21) . . ?
Ir S2 H1IR 32.9(20) . . ?
H2A S2 H1IR 39.3(25) . . ?
C11 P1 C21 100.3(3) . . ?
C11 P1 C31 104.1(3) . . ?
C21 P1 C31 104.4(3) . . ?
C11 P1 Ir 116.5(2) . . ?
C21 P1 Ir 122.0(2) . . ?
C31 P1 Ir 107.7(2) . . ?
C11 P1 H1IR 142.7(19) . . ?
C21 P1 H1IR 111.9(19) . . ?
C31 P1 H1IR 86.0(19) . . ?
Ir P1 H1IR 28.9(19) . . ?
C41 P2 C61 100.6(3) . . ?
C41 P2 C51 103.2(3) . . ?
C61 P2 C51 105.0(3) . . ?
C41 P2 Ir 112.3(2) . . ?
C61 P2 Ir 119.0(2) . . ?
C51 P2 Ir 114.7(2) . . ?
C41 P2 H1IR 90.6(23) . . ?
C61 P2 H1IR 158.7(23) . . ?
C51 P2 H1IR 89.7(24) . . ?
Ir P2 H1IR 39.7(23) . . ?
C1 N1 C5 120.2(6) . . ?
C1 N1 Ir 134.9(5) . . ?
C5 N1 Ir 104.7(5) . . ?
C1 N1 H1IR 87.5(29) . . ?
C5 N1 H1IR 152.3(29) . . ?
Ir N1 H1IR 47.6(28) . . ?
H2A N2 C6 109.6(48) . . ?
H2A N2 C10 126.8(48) . . ?
C6 N2 C10 123.5(7) . . ?
H2A N2 F4 24.3(46) . . ?
C6 N2 F4 87.4(5) . . ?
C10 N2 F4 148.5(6) . . ?
H2A N2 H1IR 26.5(52) . . ?
C6 N2 H1IR 135.6(23) . . ?
C10 N2 H1IR 100.9(22) . . ?
F4 N2 H1IR 48.3(22) . . ?
N2 H2A C6 42.4(35) . . ?
N2 H2A F4 144.3(65) . . ?
C6 H2A F4 104.1(35) . . ?
N2 H2A H1IR 141.7(73) . . ?
C6 H2A H1IR 172.5(51) . . ?
F4 H2A H1IR 70.1(39) . . ?
N2 H2A C10 31.8(31) . . ?
C6 H2A C10 74.1(27) . . ?
F4 H2A C10 167.6(41) . . ?
H1IR H2A C10 110.5(47) . . ?
N2 H2A C32 97.9(48) . . ?
C6 H2A C32 99.4(29) . . ?
F4 H2A C32 100.5(29) . . ?
H1IR H2A C32 86.5(39) . . ?
C10 H2A C32 91.9(25) . . ?
N2 H2A S2 67.1(43) . . ?
C6 H2A S2 109.4(31) . . ?
F4 H2A S2 144.4(36) . . ?
H1IR H2A S2 75.4(38) . . ?
C10 H2A S2 35.3(13) . . ?
C32 H2A S2 85.9(19) . . ?
N2 H2A C7 29.2(36) . . ?
C6 H2A C7 13.2(10) . . ?
F4 H2A C7 117.1(31) . . ?
H1IR H2A C7 170.1(47) . . ?
C10 H2A C7 60.9(19) . . ?
C32 H2A C7 98.4(22) . . ?
S2 H2A C7 96.2(22) . . ?
N1 C1 C2 122.6(7) . . ?
N1 C1 H1IR 60.5(26) . . ?
C2 C1 H1IR 176.8(26) . . ?
N1 C1 H1A 118.7(4) . . ?
C2 C1 H1A 118.7(5) . . ?
H1IR C1 H1A 58.2(25) . . ?
C1 C2 C3 117.8(7) . . ?
C1 C2 H2B 121.1(5) . . ?
C3 C2 H2B 121.1(5) . . ?
C4 C3 C2 121.5(7) . . ?
C4 C3 H3A 119.2(5) . . ?
C2 C3 H3A 119.2(5) . . ?
C3 C4 C5 116.1(8) . . ?
C3 C4 H4A 122.0(5) . . ?
C5 C4 H4A 122.0(5) . . ?
N1 C5 C4 121.8(7) . . ?
N1 C5 S1 110.9(5) . . ?
C4 C5 S1 127.3(6) . . ?
C7 C6 N2 120.1(8) . . ?
C7 C6 H2A 148.1(24) . . ?
N2 C6 H2A 28.0(22) . . ?
C7 C6 F4 171.0(6) . . ?
N2 C6 F4 66.2(4) . . ?
H2A C6 F4 38.8(23) . . ?
C7 C6 H6A 120.0(5) . . ?
N2 C6 H6A 120.0(5) . . ?
H2A C6 H6A 92.0(23) . . ?
F4 C6 H6A 54.2(2) . . ?
C6 C7 C8 119.5(8) . . ?
C6 C7 H2A 18.7(14) . . ?
C8 C7 H2A 100.9(15) . . ?
C6 C7 H7A 120.2(5) . . ?
C8 C7 H7A 120.2(5) . . ?
H2A C7 H7A 138.9(14) . . ?
C7 C8 C9 119.4(8) . . ?
C7 C8 H8A 120.3(5) . . ?
C9 C8 H8A 120.3(5) . . ?
C8 C9 C10 121.2(8) . . ?
C8 C9 H2A 95.7(15) . . ?
C10 C9 H2A 25.6(14) . . ?
C8 C9 H9A 119.4(5) . . ?
C10 C9 H9A 119.4(5) . . ?
H2A C9 H9A 144.9(14) . . ?
N2 C10 C9 116.0(8) . . ?
N2 C10 S2 122.7(6) . . ?
C9 C10 S2 121.3(6) . . ?
N2 C10 H2A 21.5(22) . . ?
C9 C10 H2A 137.5(23) . . ?
S2 C10 H2A 101.2(22) . . ?
C12 C11 C16 118.9(7) . . ?
C12 C11 P1 121.6(6) . . ?
C16 C11 P1 119.4(6) . . ?
C11 C12 C13 122.3(8) . . ?
C11 C12 H12A 118.9(4) . . ?
C13 C12 H12A 118.9(5) . . ?
C12 C13 C14 117.6(8) . . ?
C12 C13 H13A 121.2(5) . . ?
C14 C13 H13A 121.2(5) . . ?
C15 C14 C13 120.7(8) . . ?
C15 C14 H14A 119.7(5) . . ?
C13 C14 H14A 119.7(5) . . ?
C14 C15 C16 121.6(7) . . ?
C14 C15 H15A 119.2(5) . . ?
C16 C15 H15A 119.2(5) . . ?
C15 C16 C11 118.9(7) . . ?
C15 C16 H16A 120.5(5) . . ?
C11 C16 H16A 120.5(4) . . ?
C22 C21 C26 118.3(7) . . ?
C22 C21 P1 118.5(6) . . ?
C26 C21 P1 123.1(6) . . ?
C21 C22 C23 120.4(7) . . ?
C21 C22 H22A 119.8(5) . . ?
C23 C22 H22A 119.8(5) . . ?
C24 C23 C22 121.2(8) . . ?
C24 C23 H23A 119.4(5) . . ?
C22 C23 H23A 119.4(5) . . ?
C23 C24 C25 118.6(7) . . ?
C23 C24 H24A 120.7(5) . . ?
C25 C24 H24A 120.7(5) . . ?
C24 C25 C26 121.8(8) . . ?
C24 C25 H25A 119.1(5) . . ?
C26 C25 H25A 119.1(5) . . ?
C21 C26 C25 119.6(7) . . ?
C21 C26 H26A 120.2(4) . . ?
C25 C26 H26A 120.2(5) . . ?
C32 C31 C36 117.8(7) . . ?
C32 C31 P1 119.5(6) . . ?
C36 C31 P1 122.3(6) . . ?
C31 C32 C33 121.1(8) . . ?
C31 C32 H2A 100.2(16) . . ?
C33 C32 H2A 90.5(16) . . ?
C31 C32 H32A 119.4(4) . . ?
C33 C32 H32A 119.4(6) . . ?
H2A C32 H32A 79.1(15) . . ?
C34 C33 C32 120.5(9) . . ?
C34 C33 H2A 111.5(15) . . ?
C32 C33 H2A 63.9(14) . . ?
C34 C33 H33A 119.7(5) . . ?
C32 C33 H33A 119.7(6) . . ?
H2A C33 H33A 94.2(13) . . ?
C33 C34 C35 118.8(8) . . ?
C33 C34 H34A 120.6(5) . . ?
C35 C34 H34A 120.6(5) . . ?
C36 C35 C34 120.5(8) . . ?
C36 C35 H35A 119.7(5) . . ?
C34 C35 H35A 119.7(5) . . ?
C35 C36 C31 121.2(8) . . ?
C35 C36 H36A 119.4(5) . . ?
C31 C36 H36A 119.4(5) . . ?
C46 C41 C42 118.5(7) . . ?
C46 C41 P2 123.5(6) . . ?
C42 C41 P2 118.0(5) . . ?
C46 C41 H1IR 91.3(20) . . ?
C42 C41 H1IR 124.7(20) . . ?
P2 C41 H1IR 55.1(19) . . ?
C43 C42 C41 121.1(7) . . ?
C43 C42 H42A 119.4(5) . . ?
C41 C42 H42A 119.4(4) . . ?
C44 C43 C42 119.7(8) . . ?
C44 C43 H43A 120.2(5) . . ?
C42 C43 H43A 120.2(5) . . ?
C43 C44 C45 120.7(8) . . ?
C43 C44 H44A 119.6(5) . . ?
C45 C44 H44A 119.6(5) . . ?
C44 C45 C46 119.6(8) . . ?
C44 C45 H45A 120.2(5) . . ?
C46 C45 H45A 120.2(5) . . ?
C41 C46 C45 120.4(8) . . ?
C41 C46 H46A 119.8(4) . . ?
C45 C46 H46A 119.8(5) . . ?
C56 C51 C52 118.2(7) . . ?
C56 C51 P2 123.9(6) . . ?
C52 C51 P2 117.9(5) . . ?
C56 C51 H1IR 170.0(19) . . ?
C52 C51 H1IR 63.4(20) . . ?
P2 C51 H1IR 55.6(20) . . ?
C53 C52 C51 120.9(7) . . ?
C53 C52 H1IR 146.8(23) . . ?
C51 C52 H1IR 90.9(23) . . ?
C53 C52 H52A 119.6(5) . . ?
C51 C52 H52A 119.6(4) . . ?
H1IR C52 H52A 30.3(22) . . ?
C52 C53 C54 120.2(8) . . ?
C52 C53 H53A 119.9(5) . . ?
C54 C53 H53A 119.9(5) . . ?
C55 C54 C53 120.1(7) . . ?
C55 C54 H54A 119.9(5) . . ?
C53 C54 H54A 119.9(5) . . ?
C54 C55 C56 119.3(8) . . ?
C54 C55 H55A 120.3(5) . . ?
C56 C55 H55A 120.3(5) . . ?
C55 C56 C51 121.3(7) . . ?
C55 C56 H56A 119.3(5) . . ?
C51 C56 H56A 119.3(4) . . ?
C66 C61 C62 119.0(7) . . ?
C66 C61 P2 120.0(5) . . ?
C62 C61 P2 120.9(5) . . ?
C63 C62 C61 120.1(7) . . ?
C63 C62 H62A 120.0(5) . . ?
C61 C62 H62A 120.0(4) . . ?
C64 C63 C62 120.0(7) . . ?
C64 C63 H63A 120.0(5) . . ?
C62 C63 H63A 120.0(4) . . ?
C63 C64 C65 120.9(7) . . ?
C63 C64 H64A 119.5(5) . . ?
C65 C64 H64A 119.5(5) . . ?
C66 C65 C64 119.7(7) . . ?
C66 C65 H65A 120.2(5) . . ?
C64 C65 H65A 120.2(5) . . ?
C65 C66 C61 120.3(7) . . ?
C65 C66 H66A 119.9(5) . . ?
C61 C66 H66A 119.9(4) . . ?
F4 B1 F1 118.9(12) . . ?
F4 B1 F3 114.1(11) . . ?
F1 B1 F3 116.4(10) . . ?
F4 B1 F2 99.6(10) . . ?
F1 B1 F2 102.7(11) . . ?
F3 B1 F2 100.4(11) . . ?
F4 B1 H2A 19.2(15) . . ?
F1 B1 H2A 136.4(16) . . ?
F3 B1 H2A 95.5(16) . . ?
F2 B1 H2A 99.6(15) . . ?
B1 F1 F4 30.4(6) . . ?
B1 F2 F4 37.3(5) . . ?
B1 F3 F4 32.4(6) . . ?
B1 F4 H2A 148.1(23) . . ?
B1 F4 F2 43.1(7) . . ?
H2A F4 F2 129.0(22) . . ?
B1 F4 F3 33.5(7) . . ?
H2A F4 F3 115.2(23) . . ?
F2 F4 F3 59.7(4) . . ?
B1 F4 F1 30.7(7) . . ?
H2A F4 F1 168.6(22) . . ?
F2 F4 F1 59.5(3) . . ?
F3 F4 F1 60.6(3) . . ?
B1 F4 H1IR 149.3(27) . . ?
H2A F4 H1IR 56.8(34) . . ?
F2 F4 H1IR 111.4(27) . . ?
F3 F4 H1IR 162.4(27) . . ?
F1 F4 H1IR 130.4(27) . . ?
B1 F4 N2 136.7(8) . . ?
H2A F4 N2 11.4(23) . . ?
F2 F4 N2 123.7(4) . . ?
F3 F4 N2 103.8(3) . . ?
F1 F4 N2 161.4(4) . . ?
H1IR F4 N2 67.4(27) . . ?
B1 F4 C6 112.4(7) . . ?
H2A F4 C6 37.1(23) . . ?
F2 F4 C6 116.6(4) . . ?
F3 F4 C6 78.9(3) . . ?
F1 F4 C6 135.2(4) . . ?
H1IR F4 C6 93.7(27) . . ?
N2 F4 C6 26.4(2) . . ?
C2S C1S C6S 120.0 . . ?
C1S C2S C3S 120.0 . . ?
C4S C3S C2S 120.0 . . ?
C5S C4S C3S 120.0 . . ?
C4S C5S C6S 120.0 . . ?
C5S C6S C1S 120.0 . . ?
C8S C7S C12S 120.0 . . ?
C7S C8S C9S 120.0 . . ?
C10S C9S C8S 120.0 . . ?
C11S C10S C9S 120.0 . . ?
C12S C11S C10S 120.0 . . ?
C11S C12S C7S 120.0 . . ?

loop_
_geom_bond_atom_site_label_1
_geom_bond_atom_site_label_2
_geom_bond_distance
_geom_bond_site_symmetry_2
_geom_bond_publ_flag
Ir H1IR 1.72(11) . ?
Ir N1 2.080(6) . ?
Ir P2 2.291(2) . ?
Ir P1 2.304(2) . ?
Ir S2 2.394(2) . ?
Ir S1 2.535(2) . ?
Ir H2A 3.13(8) . ?
H1IR H2A 2.05(13) . ?
H1IR N1 2.16(11) . ?
H1IR F4 2.30(11) . ?
H1IR C1 2.48(11) . ?
H1IR P2 2.66(11) . ?
H1IR N2 2.85(11) . ?
H1IR C52 2.88(11) . ?
S1 C5 1.741(7) . ?
S2 C10 1.730(8) . ?
S2 H2A 2.94(8) . ?
P1 C11 1.828(7) . ?
P1 C21 1.831(7) . ?
P1 C31 1.843(7) . ?
P2 C41 1.826(7) . ?
P2 C61 1.827(7) . ?
P2 C51 1.833(7) . ?
N1 C1 1.320(9) . ?
N1 C5 1.352(10) . ?
N2 H2A 0.94(7) . ?
N2 C6 1.349(10) . ?
N2 C10 1.354(10) . ?
N2 F4 2.778(8) . ?
H2A C6 1.89(8) . ?
H2A F4 1.96(7) . ?
H2A C10 2.06(8) . ?
H2A C32 2.89(7) . ?
H2A C7 3.11(8) . ?
C1 C2 1.374(10) . ?
C1 H1A 0.93 . ?
C2 C3 1.393(11) . ?
C2 H2B 0.93 . ?
C3 C4 1.391(11) . ?
C3 H3A 0.93 . ?
C4 C5 1.412(10) . ?
C4 H4A 0.93 . ?
C6 C7 1.344(11) . ?
C6 F4 3.033(10) . ?
C6 H6A 0.93 . ?
C7 C8 1.370(11) . ?
C7 H7A 0.93 . ?
C8 C9 1.381(12) . ?
C8 H8A 0.93 . ?
C9 C10 1.383(10) . ?
C9 H9A 0.93 . ?
C11 C12 1.374(10) . ?
C11 C16 1.411(9) . ?
C12 C13 1.395(10) . ?
C12 H12A 0.93 . ?
C13 C14 1.408(11) . ?
C13 H13A 0.93 . ?
C14 C15 1.356(12) . ?
C14 H14A 0.93 . ?
C15 C16 1.387(10) . ?
C15 H15A 0.93 . ?
C16 H16A 0.93 . ?
C21 C22 1.396(10) . ?
C21 C26 1.401(10) . ?
C22 C23 1.410(11) . ?
C22 H22A 0.93 . ?
C23 C24 1.367(11) . ?
C23 H23A 0.93 . ?
C24 C25 1.380(11) . ?
C24 H24A 0.93 . ?
C25 C26 1.405(11) . ?
C25 H25A 0.93 . ?
C26 H26A 0.93 . ?
C31 C32 1.381(10) . ?
C31 C36 1.390(10) . ?
C32 C33 1.392(11) . ?
C32 H32A 0.93 . ?
C33 C34 1.358(12) . ?
C33 H33A 0.93 . ?
C34 C35 1.398(12) . ?
C34 H34A 0.93 . ?
C35 C36 1.366(12) . ?
C35 H35A 0.93 . ?
C36 H36A 0.93 . ?
C41 C46 1.393(10) . ?
C41 C42 1.395(10) . ?
C42 C43 1.379(10) . ?
C42 H42A 0.93 . ?
C43 C44 1.377(11) . ?
C43 H43A 0.93 . ?
C44 C45 1.378(12) . ?
C44 H44A 0.93 . ?
C45 C46 1.399(11) . ?
C45 H45A 0.93 . ?
C46 H46A 0.93 . ?
C51 C56 1.396(10) . ?
C51 C52 1.398(10) . ?
C52 C53 1.367(10) . ?
C52 H52A 0.93 . ?
C53 C54 1.405(11) . ?
C53 H53A 0.93 . ?
C54 C55 1.373(11) . ?
C54 H54A 0.93 . ?
C55 C56 1.392(10) . ?
C55 H55A 0.93 . ?
C56 H56A 0.93 . ?
C61 C66 1.392(10) . ?
C61 C62 1.395(9) . ?
C62 C63 1.384(10) . ?
C62 H62A 0.93 . ?
C63 C64 1.361(11) . ?
C63 H63A 0.93 . ?
C64 C65 1.385(11) . ?
C64 H64A 0.93 . ?
C65 C66 1.376(11) . ?
C65 H65A 0.93 . ?
C66 H66A 0.93 . ?
B1 F4 1.316(13) . ?
B1 F1 1.326(14) . ?
B1 F3 1.355(15) . ?
B1 F2 1.48(2) . ?
F1 F4 2.276(8) . ?
F2 F4 2.141(10) . ?
F3 F4 2.242(8) . ?
C1S C2S 1.39 . ?
C1S C6S 1.39 . ?
C2S C3S 1.39 . ?
C3S C4S 1.39 . ?
C4S C5S 1.39 . ?
C5S C6S 1.39 . ?
C7S C8S 1.39 . ?
C7S C12S 1.39 . ?
C8S C9S 1.39 . ?
C9S C10S 1.39 . ?
C10S C11S 1.39 . ?
C11S C12S 1.39 . ?
